data_2214966
loop_
_publ_author_name
'Meng, Fa-Yan'
'Dong, Wu-Heng'
'Ng, Seik Weng'

_publ_section_title
;Bis[1,3-bis(1<i>H</i>-benzimidazol-2-yl)benzene-\k<i>N</i>^3^](succinato-\k^2^<i>O</i>,<i>O</i>')zinc(II),
 a succinate-chelated monomeric compound
;
_journal_coeditor_code BG3051
_journal_issue 9
_journal_name_full 'Acta Crystallographica Section E'
_journal_page_first m2398
_journal_page_last m2399
_journal_paper_doi 10.1107/S160053680704055X
_journal_volume 63
_journal_year 2007
_chemical_formula_iupac '[Zn (C4 H4 O4) (C20 H14 N4)2]'
_chemical_formula_moiety 'C44 H32 N8 O4 Zn'
_chemical_formula_sum 'C44 H32 N8 O4 Zn'
_chemical_formula_weight 802.15
_chemical_name_systematic
;
Bis[1,3-bis(1<i>H</i>-benzimidazol-2-yl)benzene-\k<i>N</i>^3^](succinato-\
\k^2^<i>O</i>,<i>O</i>')zinc(II)
;
_space_group_IT_number 15
_symmetry_cell_setting monoclinic
_symmetry_space_group_name_Hall '-C 2yc'
_symmetry_space_group_name_H-M 'C 1 2/c 1'
_atom_sites_solution_hydrogens geom
_atom_sites_solution_primary direct
_atom_sites_solution_secondary difmap
_audit_creation_method SHELXL-97
_cell_angle_alpha 90.00
_cell_angle_beta 109.4110(10)
_cell_angle_gamma 90.00
_cell_formula_units_Z 4
_cell_length_a 21.453(2)
_cell_length_b 10.2720(10)
_cell_length_c 17.587(2)
_cell_measurement_reflns_used 4938
_cell_measurement_temperature 291(2)
_cell_measurement_theta_max 25.0
_cell_measurement_theta_min 2.3
_cell_volume 3655.3(6)
_computing_cell_refinement 'SAINT (Bruker, 2005)'
_computing_data_collection 'APEX2 (Bruker, 2005)'
_computing_data_reduction 'SAINT (Bruker, 2005)'
_computing_molecular_graphics 'X-SEED (Barbour, 2001)'
_computing_publication_material 'publCIF (Westrip, 2007)'
_computing_structure_refinement 'SHELXL97 (Sheldrick, 1997)'
_computing_structure_solution 'SHELXS97 (Sheldrick, 1997)'
_diffrn_ambient_temperature 291(2)
_diffrn_measured_fraction_theta_full 0.992
_diffrn_measured_fraction_theta_max 0.992
_diffrn_measurement_device_type 'Bruker APEXII area-detector'
_diffrn_measurement_method '\f and \w'
_diffrn_radiation_monochromator graphite
_diffrn_radiation_source 'fine-focus sealed tube'
_diffrn_radiation_type MoK\a
_diffrn_radiation_wavelength 0.71073
_diffrn_reflns_av_R_equivalents 0.0342
_diffrn_reflns_av_sigmaI/netI 0.0322
_diffrn_reflns_limit_h_max 27
_diffrn_reflns_limit_h_min -27
_diffrn_reflns_limit_k_max 13
_diffrn_reflns_limit_k_min -13
_diffrn_reflns_limit_l_max 22
_diffrn_reflns_limit_l_min -22
_diffrn_reflns_number 14308
_diffrn_reflns_theta_full 27.50
_diffrn_reflns_theta_max 27.50
_diffrn_reflns_theta_min 2.37
_diffrn_standards_decay_% 0
_diffrn_standards_interval_count 0
_diffrn_standards_interval_time 0
_diffrn_standards_number 0
_exptl_absorpt_coefficient_mu 0.730
_exptl_absorpt_correction_T_max 0.856
_exptl_absorpt_correction_T_min 0.687
_exptl_absorpt_correction_type multi-scan
_exptl_absorpt_process_details '(SADABS; Sheldrick, 1996)'
_exptl_crystal_colour brown
_exptl_crystal_density_diffrn 1.458
_exptl_crystal_density_method 'not measured'
_exptl_crystal_description Block
_exptl_crystal_F_000 1656
_exptl_crystal_size_max 0.46
_exptl_crystal_size_mid 0.34
_exptl_crystal_size_min 0.22
_refine_diff_density_max 0.412
_refine_diff_density_min -0.237
_refine_ls_extinction_method none
_refine_ls_goodness_of_fit_ref 1.023
_refine_ls_hydrogen_treatment mixed
_refine_ls_matrix_type full
_refine_ls_number_parameters 266
_refine_ls_number_reflns 4186
_refine_ls_number_restraints 2
_refine_ls_restrained_S_all 1.022
_refine_ls_R_factor_all 0.0489
_refine_ls_R_factor_gt 0.0350
_refine_ls_shift/su_max 0.001
_refine_ls_shift/su_mean 0.000
_refine_ls_structure_factor_coef Fsqd
_refine_ls_weighting_details 'calc w=1/[\s^2^(Fo^2^)+(0.0519P)^2^+1.7754P] where P=(Fo^2^+2Fc^2^)/3'
_refine_ls_weighting_scheme calc
_refine_ls_wR_factor_gt 0.0935
_refine_ls_wR_factor_ref 0.1027
_reflns_number_gt 3354
_reflns_number_total 4186
_reflns_threshold_expression I>2\s(I)
_cod_data_source_file bg3051.cif
_cod_data_source_block I
_cod_original_cell_volume 3655.2(6)
_cod_original_sg_symbol_H-M 'C 2/c'
_cod_database_code 2214966
_cod_database_fobs_code 2214966

loop_
_symmetry_equiv_pos_as_xyz
'x, y, z'
'-x, y, -z+1/2'
'x+1/2, y+1/2, z'
'-x+1/2, y+1/2, -z+1/2'
'-x, -y, -z'
'x, -y, z-1/2'
'-x+1/2, -y+1/2, -z'
'x+1/2, -y+1/2, z-1/2'

loop_
_atom_site_type_symbol
_atom_site_label
_atom_site_fract_x
_atom_site_fract_y
_atom_site_fract_z
_atom_site_U_iso_or_equiv
_atom_site_adp_type
_atom_site_calc_flag
_atom_site_refinement_flags
_atom_site_occupancy
Zn Zn1 0.5000 0.19880(3) 0.7500 0.04623(12) Uani d S 1
O O1 0.53016(8) 0.09147(13) 0.67838(9) 0.0592(4) Uani d . 1
O O2 0.56800(11) -0.08025(16) 0.63523(13) 0.0907(6) Uani d . 1
N N1 0.42681(7) 0.32303(14) 0.69164(9) 0.0425(3) Uani d . 1
N N2 0.38107(8) 0.50277(17) 0.62655(10) 0.0507(4) Uani d D 1
H H2n 0.3757(12) 0.5670(17) 0.5949(12) 0.072(8) Uiso d D 1
N N3 0.59125(9) 0.13643(17) 0.53998(11) 0.0522(4) Uani d D 1
H H3n 0.5727(11) 0.103(2) 0.5708(13) 0.074(8) Uiso d D 1
N N4 0.63664(8) 0.28509(16) 0.48210(10) 0.0512(4) Uani d . 1
C C1 0.36481(9) 0.33981(19) 0.70053(11) 0.0440(4) Uani d . 1
C C2 0.33136(10) 0.2633(2) 0.74022(13) 0.0553(5) Uani d . 1
H H2 0.3501 0.1882 0.7680 0.066 Uiso calc R 1
C C3 0.26909(12) 0.3049(3) 0.73619(15) 0.0675(6) Uani d . 1
H H3 0.2454 0.2565 0.7620 0.081 Uiso calc R 1
C C4 0.24068(11) 0.4171(3) 0.69462(15) 0.0727(7) Uani d . 1
H H4 0.1986 0.4415 0.6935 0.087 Uiso calc R 1
C C5 0.27305(11) 0.4924(3) 0.65541(15) 0.0651(6) Uani d . 1
H H5 0.2539 0.5670 0.6274 0.078 Uiso calc R 1
C C6 0.33596(10) 0.4519(2) 0.65957(12) 0.0494(4) Uani d . 1
C C7 0.43377(9) 0.42315(17) 0.64697(11) 0.0428(4) Uani d . 1
C C8 0.49252(9) 0.44713(18) 0.62339(11) 0.0440(4) Uani d . 1
C C9 0.51755(9) 0.34797(18) 0.58804(11) 0.0440(4) Uani d . 1
H H9 0.4968 0.2672 0.5787 0.053 Uiso calc R 1
C C10 0.57367(9) 0.36922(19) 0.56657(11) 0.0453(4) Uani d . 1
C C11 0.60443(10) 0.4902(2) 0.58136(13) 0.0530(5) Uani d . 1
H H11 0.6423 0.5046 0.5680 0.064 Uiso calc R 1
C C12 0.57930(11) 0.5891(2) 0.61573(13) 0.0578(5) Uani d . 1
H H12 0.6001 0.6698 0.6251 0.069 Uiso calc R 1
C C13 0.52322(10) 0.56822(19) 0.63630(12) 0.0517(5) Uani d . 1
H H13 0.5060 0.6353 0.6588 0.062 Uiso calc R 1
C C14 0.60041(9) 0.2648(2) 0.52894(11) 0.0464(4) Uani d . 1
C C15 0.62476(10) 0.0671(2) 0.49841(12) 0.0523(5) Uani d . 1
C C16 0.63407(12) -0.0656(2) 0.49111(15) 0.0683(6) Uani d . 1
H H16 0.6147 -0.1273 0.5148 0.082 Uiso calc R 1
C C17 0.67363(13) -0.1007(3) 0.44680(16) 0.0766(7) Uani d . 1
H H17 0.6812 -0.1886 0.4405 0.092 Uiso calc R 1
C C18 0.70266(12) -0.0080(3) 0.41107(16) 0.0782(8) Uani d . 1
H H18 0.7290 -0.0358 0.3816 0.094 Uiso calc R 1
C C19 0.69331(11) 0.1232(3) 0.41826(15) 0.0682(6) Uani d . 1
H H19 0.7127 0.1844 0.3942 0.082 Uiso calc R 1
C C20 0.65334(10) 0.1610(2) 0.46324(12) 0.0520(5) Uani d . 1
C C21 0.54524(11) -0.02897(19) 0.68279(14) 0.0541(5) Uani d . 1
C C22 0.53548(11) -0.1074(2) 0.75113(15) 0.0629(6) Uani d . 1
H H22A 0.5632 -0.0715 0.8022 0.075 Uiso calc R 1
H H22B 0.5495 -0.1965 0.7479 0.075 Uiso calc R 1

loop_
_atom_site_aniso_label
_atom_site_aniso_U_11
_atom_site_aniso_U_22
_atom_site_aniso_U_33
_atom_site_aniso_U_12
_atom_site_aniso_U_13
_atom_site_aniso_U_23
Zn1 0.0571(2) 0.03012(16) 0.0570(2) 0.000 0.02633(15) 0.000
O1 0.0847(10) 0.0345(7) 0.0713(10) 0.0041(7) 0.0431(8) 0.0002(6)
O2 0.1373(17) 0.0521(9) 0.1215(16) 0.0084(10) 0.0953(15) -0.0045(10)
N1 0.0465(8) 0.0398(8) 0.0440(8) -0.0014(6) 0.0189(7) -0.0029(6)
N2 0.0524(9) 0.0507(10) 0.0522(10) 0.0089(8) 0.0216(8) 0.0085(8)
N3 0.0616(10) 0.0489(10) 0.0520(10) -0.0035(8) 0.0267(8) -0.0015(8)
N4 0.0473(9) 0.0584(10) 0.0526(10) 0.0051(7) 0.0229(7) 0.0056(8)
C1 0.0455(10) 0.0478(10) 0.0410(10) -0.0036(8) 0.0176(8) -0.0075(8)
C2 0.0577(12) 0.0611(12) 0.0519(12) -0.0071(10) 0.0247(10) -0.0024(10)
C3 0.0583(13) 0.0902(18) 0.0639(14) -0.0106(12) 0.0335(11) -0.0048(12)
C4 0.0502(12) 0.101(2) 0.0736(16) 0.0080(13) 0.0293(11) -0.0012(14)
C5 0.0545(12) 0.0783(16) 0.0647(14) 0.0146(11) 0.0227(11) 0.0048(12)
C6 0.0501(10) 0.0562(11) 0.0440(11) 0.0029(9) 0.0183(8) -0.0036(9)
C7 0.0469(10) 0.0404(9) 0.0427(10) 0.0007(7) 0.0171(8) -0.0021(7)
C8 0.0476(10) 0.0435(9) 0.0422(10) 0.0011(8) 0.0165(8) 0.0040(8)
C9 0.0480(10) 0.0406(9) 0.0457(10) -0.0011(8) 0.0187(8) 0.0020(8)
C10 0.0460(10) 0.0477(10) 0.0435(10) 0.0017(8) 0.0168(8) 0.0050(8)
C11 0.0501(11) 0.0536(11) 0.0595(13) -0.0060(9) 0.0240(9) 0.0037(9)
C12 0.0638(13) 0.0445(11) 0.0680(14) -0.0121(9) 0.0257(11) -0.0024(10)
C13 0.0600(12) 0.0428(10) 0.0554(12) 0.0005(9) 0.0234(9) -0.0026(9)
C14 0.0460(10) 0.0497(10) 0.0445(10) 0.0013(8) 0.0165(8) 0.0042(8)
C15 0.0547(11) 0.0551(12) 0.0445(11) 0.0024(9) 0.0132(9) -0.0076(9)
C16 0.0784(15) 0.0582(13) 0.0654(15) -0.0043(11) 0.0200(12) -0.0161(11)
C17 0.0726(16) 0.0720(16) 0.0787(17) 0.0062(13) 0.0165(13) -0.0310(14)
C18 0.0580(14) 0.101(2) 0.0755(17) 0.0090(13) 0.0218(12) -0.0330(15)
C19 0.0555(13) 0.0870(17) 0.0666(15) 0.0038(12) 0.0261(11) -0.0113(13)
C20 0.0434(10) 0.0651(12) 0.0458(11) 0.0061(9) 0.0128(8) -0.0026(9)
C21 0.0615(12) 0.0404(10) 0.0692(14) -0.0018(9) 0.0334(11) -0.0061(9)
C22 0.0720(14) 0.0428(11) 0.0751(15) 0.0132(10) 0.0261(12) 0.0016(10)

loop_
_atom_type_symbol
_atom_type_description
_atom_type_scat_dispersion_real
_atom_type_scat_dispersion_imag
_atom_type_scat_source
C C 0.0033 0.0016 'International Tables Vol C Tables 4.2.6.8 and 6.1.1.4'
H H 0.0000 0.0000 'International Tables Vol C Tables 4.2.6.8 and 6.1.1.4'
N N 0.0061 0.0033 'International Tables Vol C Tables 4.2.6.8 and 6.1.1.4'
O O 0.0106 0.0060 'International Tables Vol C Tables 4.2.6.8 and 6.1.1.4'
Zn Zn 0.2839 1.4301 'International Tables Vol C Tables 4.2.6.8 and 6.1.1.4'

loop_
_geom_angle_atom_site_label_1
_geom_angle_atom_site_label_2
_geom_angle_atom_site_label_3
_geom_angle_site_symmetry_1
_geom_angle_site_symmetry_3
_geom_angle
_geom_angle_publ_flag
O1 Zn1 O1 2_656 . 110.70(10) yes
O1 Zn1 N1 . . 113.60(10) yes
O1 Zn1 N1 . 2_656 108.60(10) yes
O1 Zn1 N1 2_656 . 108.60(10) yes
O1 Zn1 N1 2_656 2_656 113.60(10) yes
N1 Zn1 N1 2_656 . 101.60(10) ?
C21 O1 Zn1 . . 130.16(14) ?
C7 N1 C1 . . 105.51(15) ?
C7 N1 Zn1 . . 124.55(12) ?
C1 N1 Zn1 . . 128.90(12) ?
C7 N2 C6 . . 107.51(16) ?
C7 N2 H2n . . 124.7(17) ?
C6 N2 H2n . . 127.5(17) ?
C14 N3 C15 . . 107.46(17) ?
C14 N3 H3n . . 127.5(18) ?
C15 N3 H3n . . 124.7(18) ?
C14 N4 C20 . . 104.75(17) ?
C6 C1 N1 . . 108.65(16) ?
C6 C1 C2 . . 120.71(18) ?
N1 C1 C2 . . 130.62(18) ?
C3 C2 C1 . . 116.7(2) ?
C3 C2 H2 . . 121.7 ?
C1 C2 H2 . . 121.7 ?
C2 C3 C4 . . 122.0(2) ?
C2 C3 H3 . . 119.0 ?
C4 C3 H3 . . 119.0 ?
C5 C4 C3 . . 121.7(2) ?
C5 C4 H4 . . 119.1 ?
C3 C4 H4 . . 119.1 ?
C4 C5 C6 . . 116.8(2) ?
C4 C5 H5 . . 121.6 ?
C6 C5 H5 . . 121.6 ?
N2 C6 C1 . . 106.09(16) ?
N2 C6 C5 . . 131.7(2) ?
C1 C6 C5 . . 122.2(2) ?
N1 C7 N2 . . 112.23(16) ?
N1 C7 C8 . . 124.70(16) ?
N2 C7 C8 . . 123.06(17) ?
C9 C8 C13 . . 119.72(17) ?
C9 C8 C7 . . 119.80(16) ?
C13 C8 C7 . . 120.47(17) ?
C8 C9 C10 . . 120.20(17) ?
C8 C9 H9 . . 119.9 ?
C10 C9 H9 . . 119.9 ?
C11 C10 C9 . . 119.24(18) ?
C11 C10 C14 . . 120.22(17) ?
C9 C10 C14 . . 120.54(17) ?
C12 C11 C10 . . 120.65(18) ?
C12 C11 H11 . . 119.7 ?
C10 C11 H11 . . 119.7 ?
C13 C12 C11 . . 120.04(19) ?
C13 C12 H12 . . 120.0 ?
C11 C12 H12 . . 120.0 ?
C12 C13 C8 . . 120.13(18) ?
C12 C13 H13 . . 119.9 ?
C8 C13 H13 . . 119.9 ?
N4 C14 N3 . . 112.65(18) ?
N4 C14 C10 . . 124.18(18) ?
N3 C14 C10 . . 123.16(17) ?
N3 C15 C16 . . 132.1(2) ?
N3 C15 C20 . . 105.13(17) ?
C16 C15 C20 . . 122.7(2) ?
C15 C16 C17 . . 116.3(2) ?
C15 C16 H16 . . 121.8 ?
C17 C16 H16 . . 121.8 ?
C16 C17 C18 . . 121.8(2) ?
C16 C17 H17 . . 119.1 ?
C18 C17 H17 . . 119.1 ?
C19 C18 C17 . . 121.8(2) ?
C19 C18 H18 . . 119.1 ?
C17 C18 H18 . . 119.1 ?
C18 C19 C20 . . 117.3(3) ?
C18 C19 H19 . . 121.3 ?
C20 C19 H19 . . 121.3 ?
N4 C20 C19 . . 129.9(2) ?
N4 C20 C15 . . 109.99(17) ?
C19 C20 C15 . . 120.1(2) ?
O2 C21 O1 . . 121.9(2) ?
O2 C21 C22 . . 120.37(19) ?
O1 C21 C22 . . 117.68(17) ?
C21 C22 C22 . 2_656 112.5(2) ?
C21 C22 H22A . . 109.1 ?
C22 C22 H22A 2_656 . 109.1 ?
C21 C22 H22B . . 109.1 ?
C22 C22 H22B 2_656 . 109.1 ?
H22A C22 H22B . . 107.8 ?

loop_
_geom_bond_atom_site_label_1
_geom_bond_atom_site_label_2
_geom_bond_site_symmetry_2
_geom_bond_distance
_geom_bond_publ_flag
Zn1 O1 2_656 1.9400(10) ?
Zn1 O1 . 1.9400(10) yes
Zn1 N1 2_656 2.019(2) ?
Zn1 N1 . 2.019(2) yes
O1 C21 . 1.275(2) ?
O2 C21 . 1.219(2) ?
N1 C7 . 1.332(2) ?
N1 C1 . 1.401(2) ?
N2 C7 . 1.344(2) ?
N2 C6 . 1.386(3) ?
N2 H2N . 0.846(10) ?
N3 C14 . 1.357(3) ?
N3 C15 . 1.381(3) ?
N3 H3N . 0.846(10) ?
N4 C14 . 1.324(2) ?
N4 C20 . 1.394(3) ?
C1 C6 . 1.390(3) ?
C1 C2 . 1.397(3) ?
C2 C3 . 1.382(3) ?
C2 H2 . 0.9300 ?
C3 C4 . 1.392(4) ?
C3 H3 . 0.9300 ?
C4 C5 . 1.369(3) ?
C4 H4 . 0.9300 ?
C5 C6 . 1.391(3) ?
C5 H5 . 0.9300 ?
C7 C8 . 1.473(2) ?
C8 C9 . 1.391(3) ?
C8 C13 . 1.390(3) ?
C9 C10 . 1.394(3) ?
C9 H9 . 0.9300 ?
C10 C11 . 1.390(3) ?
C10 C14 . 1.473(3) ?
C11 C12 . 1.380(3) ?
C11 H11 . 0.9300 ?
C12 C13 . 1.383(3) ?
C12 H12 . 0.9300 ?
C13 H13 . 0.9300 ?
C15 C16 . 1.390(3) ?
C15 C20 . 1.393(3) ?
C16 C17 . 1.377(3) ?
C16 H16 . 0.9300 ?
C17 C18 . 1.396(4) ?
C17 H17 . 0.9300 ?
C18 C19 . 1.375(4) ?
C18 H18 . 0.9300 ?
C19 C20 . 1.401(3) ?
C19 H19 . 0.9300 ?
C21 C22 . 1.518(3) ?
C22 C22 2_656 1.509(4) ?
C22 H22A . 0.9700 ?
C22 H22B . 0.9700 ?

loop_
_geom_hbond_atom_site_label_D
_geom_hbond_atom_site_label_H
_geom_hbond_atom_site_label_A
_geom_hbond_site_symmetry_A
_geom_hbond_distance_DH
_geom_hbond_distance_HA
_geom_hbond_distance_DA
_geom_hbond_angle_DHA
_geom_hbond_publ_flag
N2 H2n N4 5_666 0.850(10) 1.990(10) 2.839(2) 178(2) y
N3 H3n O1 . 0.850(10) 2.360(10) 3.158(2) 158(2) y

loop_
_geom_torsion_atom_site_label_1
_geom_torsion_atom_site_label_2
_geom_torsion_atom_site_label_3
_geom_torsion_atom_site_label_4
_geom_torsion_site_symmetry_1
_geom_torsion_site_symmetry_4
_geom_torsion
O1 Zn1 O1 C21 2_656 . -16.11(17)
N1 Zn1 O1 C21 2_656 . 109.22(19)
N1 Zn1 O1 C21 . . -138.57(19)
O1 Zn1 N1 C7 2_656 . 169.60(14)
O1 Zn1 N1 C7 . . -66.76(15)
N1 Zn1 N1 C7 2_656 . 49.62(13)
O1 Zn1 N1 C1 2_656 . 2.97(17)
O1 Zn1 N1 C1 . . 126.61(15)
N1 Zn1 N1 C1 2_656 . -117.01(16)
C7 N1 C1 C6 . . 0.3(2)
Zn1 N1 C1 C6 . . 168.86(13)
C7 N1 C1 C2 . . 178.8(2)
Zn1 N1 C1 C2 . . -12.6(3)
C6 C1 C2 C3 . . 0.1(3)
N1 C1 C2 C3 . . -178.3(2)
C1 C2 C3 C4 . . 0.1(3)
C2 C3 C4 C5 . . 0.0(4)
C3 C4 C5 C6 . . -0.4(4)
C7 N2 C6 C1 . . 0.4(2)
C7 N2 C6 C5 . . -177.9(2)
N1 C1 C6 N2 . . -0.4(2)
C2 C1 C6 N2 . . -179.12(18)
N1 C1 C6 C5 . . 178.12(19)
C2 C1 C6 C5 . . -0.6(3)
C4 C5 C6 N2 . . 178.8(2)
C4 C5 C6 C1 . . 0.7(3)
C1 N1 C7 N2 . . 0.0(2)
Zn1 N1 C7 N2 . . -169.24(13)
C1 N1 C7 C8 . . 178.83(17)
Zn1 N1 C7 C8 . . 9.6(3)
C6 N2 C7 N1 . . -0.3(2)
C6 N2 C7 C8 . . -179.10(17)
N1 C7 C8 C9 . . 51.0(3)
N2 C7 C8 C9 . . -130.3(2)
N1 C7 C8 C13 . . -129.0(2)
N2 C7 C8 C13 . . 49.7(3)
C13 C8 C9 C10 . . 0.8(3)
C7 C8 C9 C10 . . -179.10(17)
C8 C9 C10 C11 . . 0.4(3)
C8 C9 C10 C14 . . -179.86(17)
C9 C10 C11 C12 . . -1.0(3)
C14 C10 C11 C12 . . 179.24(19)
C10 C11 C12 C13 . . 0.4(3)
C11 C12 C13 C8 . . 0.8(3)
C9 C8 C13 C12 . . -1.5(3)
C7 C8 C13 C12 . . 178.48(19)
C20 N4 C14 N3 . . -1.5(2)
C20 N4 C14 C10 . . 177.43(17)
C15 N3 C14 N4 . . 1.0(2)
C15 N3 C14 C10 . . -177.96(17)
C11 C10 C14 N4 . . -25.1(3)
C9 C10 C14 N4 . . 155.19(19)
C11 C10 C14 N3 . . 153.8(2)
C9 C10 C14 N3 . . -26.0(3)
C14 N3 C15 C16 . . 177.5(2)
C14 N3 C15 C20 . . 0.0(2)
N3 C15 C16 C17 . . -177.0(2)
C20 C15 C16 C17 . . 0.1(3)
C15 C16 C17 C18 . . -0.1(4)
C16 C17 C18 C19 . . 0.0(4)
C17 C18 C19 C20 . . 0.1(4)
C14 N4 C20 C19 . . -177.1(2)
C14 N4 C20 C15 . . 1.5(2)
C18 C19 C20 N4 . . 178.3(2)
C18 C19 C20 C15 . . -0.1(3)
N3 C15 C20 N4 . . -0.9(2)
C16 C15 C20 N4 . . -178.69(19)
N3 C15 C20 C19 . . 177.84(19)
C16 C15 C20 C19 . . 0.0(3)
Zn1 O1 C21 O2 . . -174.73(18)
Zn1 O1 C21 C22 . . 3.8(3)
O2 C21 C22 C22 . 2_656 -121.7(2)
O1 C21 C22 C22 . 2_656 59.7(3)
